data_1559553
loop_
_publ_author_name
'St-Pierre, Gabrielle'
'Cherney, Alan H.'
'Chen, Wencan'
'Dong, Xiaofei'
'Dornan, Peter K.'
'Griffin, Daniel J.'
'Houk, K. N.'
'Lin, Janice B.'
'Osgood, Stephen'
'Silva Elipe, Maria V.'
'Timmons, Heath C.'
'Xie, Yong'
'Tedrow, Jason S.'
'Thiel, Oliver R.'
'Smith, Austin G.'

_publ_section_title
;
 Accelerated Development of a Scalable Ring-Closing Metathesis to
 Manufacture AMG 176 Using a Combined High-Throughput Experimentation and
 Computational Modeling Approach
;
_journal_name_full 'Organic Process Research &amp; Development'
_journal_paper_doi 10.1021/acs.oprd.0c00416
_journal_year 2020
_chemical_absolute_configuration ad
_chemical_formula_moiety 'C39 H42 Br Cl N2 O6 S'
_chemical_formula_sum 'C39 H42 Br Cl N2 O6 S'
_chemical_formula_weight 782.16
_space_group_crystal_system orthorhombic
_space_group_IT_number 20
_space_group_name_Hall 'C 2c 2'
_space_group_name_H-M_alt 'C 2 2 21'
_atom_sites_solution_hydrogens mixed
_atom_sites_solution_primary dual
_audit_creation_date 2018-09-12
_audit_creation_method
;
Olex2 1.2
(compiled 2018.05.29 svn.r3508 for OlexSys, GUI svn.r5506)
;
_cell_angle_alpha 90
_cell_angle_beta 90
_cell_angle_gamma 90
_cell_formula_units_Z 8
_cell_length_a 12.0049(8)
_cell_length_b 17.7292(12)
_cell_length_c 35.641(2)
_cell_measurement_reflns_used 7603
_cell_measurement_temperature 173(2)
_cell_measurement_theta_max 23.56
_cell_measurement_theta_min 2.29
_cell_volume 7585.7(8)
_computing_cell_refinement 'SAINT v8.34A (Bruker, 2013)'
_computing_data_collection 'COSMO (BRUKER, V1.61, 2009)'
_computing_data_reduction 'SAINT v8.34A (Bruker, 2013)'
_computing_molecular_graphics 'Olex2 (Dolomanov et al., 2009)'
_computing_publication_material 'Olex2 (Dolomanov et al., 2009)'
_computing_structure_refinement 'ShelXL (Sheldrick, 2015)'
_computing_structure_solution 'ShelXT (Sheldrick, 2015)'
_diffrn_ambient_temperature 173(2)
_diffrn_detector_area_resol_mean 8.36
_diffrn_measured_fraction_theta_full 1.000
_diffrn_measured_fraction_theta_max 0.999
_diffrn_measurement_device_type 'Bruker APEX-II CCD'
_diffrn_measurement_method '\f and \w scans'
_diffrn_radiation_monochromator graphite
_diffrn_radiation_type MoK\a
_diffrn_radiation_wavelength 0.71073
_diffrn_reflns_av_R_equivalents 0.0793
_diffrn_reflns_av_unetI/netI 0.0827
_diffrn_reflns_Laue_measured_fraction_full 1.000
_diffrn_reflns_Laue_measured_fraction_max 0.999
_diffrn_reflns_limit_h_max 14
_diffrn_reflns_limit_h_min -14
_diffrn_reflns_limit_k_max 21
_diffrn_reflns_limit_k_min -21
_diffrn_reflns_limit_l_max 42
_diffrn_reflns_limit_l_min -42
_diffrn_reflns_number 31066
_diffrn_reflns_point_group_measured_fraction_full 1.000
_diffrn_reflns_point_group_measured_fraction_max 0.999
_diffrn_reflns_theta_full 25.242
_diffrn_reflns_theta_max 25.385
_diffrn_reflns_theta_min 1.143
_diffrn_source 'sealed tube'
_diffrn_standards_number 0
_exptl_absorpt_coefficient_mu 1.257
_exptl_absorpt_correction_T_max 0.7452
_exptl_absorpt_correction_T_min 0.6861
_exptl_absorpt_correction_type multi-scan
_exptl_absorpt_process_details
'SADABS-2014/5 (Bruker,2014/5) was used for absorption correction. wR2(int) was 0.0840 before and 0.0758 after correction. The Ratio of minimum to maximum transmission is 0.9207. The \l/2 correction factor is 0.00150.'
_exptl_crystal_colour colourless
_exptl_crystal_colour_primary colourless
_exptl_crystal_density_diffrn 1.370
_exptl_crystal_description plate
_exptl_crystal_F_000 3248
_exptl_crystal_recrystallization_method 'used as received'
_exptl_crystal_size_max 0.153
_exptl_crystal_size_mid 0.142
_exptl_crystal_size_min 0.05
_refine_diff_density_max 0.351
_refine_diff_density_min -0.255
_refine_diff_density_rms 0.059
_refine_ls_abs_structure_details
;
 Flack x determined using 1734 quotients [(I+)-(I-)]/[(I+)+(I-)]
 (Parsons, Flack and Wagner, Acta Cryst. B69 (2013) 249-259).
;
_refine_ls_abs_structure_Flack -0.001(7)
_refine_ls_extinction_method none
_refine_ls_goodness_of_fit_ref 1.005
_refine_ls_hydrogen_treatment mixed
_refine_ls_matrix_type full
_refine_ls_number_parameters 457
_refine_ls_number_reflns 6958
_refine_ls_number_restraints 0
_refine_ls_restrained_S_all 1.005
_refine_ls_R_factor_all 0.0778
_refine_ls_R_factor_gt 0.0451
_refine_ls_shift/su_max 0.000
_refine_ls_shift/su_mean 0.000
_refine_ls_structure_factor_coef Fsqd
_refine_ls_weighting_details 'w=1/[\s^2^(Fo^2^)+6.9589P] where P=(Fo^2^+2Fc^2^)/3'
_refine_ls_weighting_scheme calc
_refine_ls_wR_factor_gt 0.0827
_refine_ls_wR_factor_ref 0.0944
_reflns_Friedel_coverage 0.815
_reflns_Friedel_fraction_full 0.999
_reflns_Friedel_fraction_max 0.998
_reflns_number_gt 5027
_reflns_number_total 6958
_reflns_threshold_expression 'I > 2\s(I)'
_cod_data_source_file op0c00416_si_003.cif
_cod_data_source_block agx918b
_cod_original_cell_volume 7585.7(9)
_cod_database_code 1559553
_shelx_shelxl_version_number 2018/3
_shelx_space_group_comment
;
The symmetry employed for this shelxl refinement is uniquely defined
by the following loop, which should always be used as a source of
symmetry information in preference to the above space-group names.
They are only intended as comments.
;
_shelx_estimated_absorpt_t_max 0.940
_shelx_estimated_absorpt_t_min 0.831
_olex2_refinement_description
;
1. Fixed Uiso
 At 1.2 times of:
  All C(H) groups, All C(H,H) groups
 At 1.5 times of:
  All C(H,H,H) groups
2.a Ternary CH refined with riding coordinates:
 C21(H21), C22(H22), C25(H25), C29(H29), C30(H30)
2.b Secondary CH2 refined with riding coordinates:
 C8(H8A,H8B), C10(H10A,H10B), C11(H11A,H11B), C12(H12A,H12B), C13(H13A,H13B),
 C20(H20A,H20B), C23(H23A,H23B), C24(H24A,H24B), C28(H28A,H28B)
2.c Aromatic/amide H refined with riding coordinates:
 C3(H3), C4(H4), C7(H7), C16(H16), C17(H17), C19(H19), C26(H26), C27(H27),
 C35(H35), C36(H36), C38(H38), C39(H39)
2.d Idealised Me refined as rotating group:
 C31(H31A,H31B,H31C), C32(H32A,H32B,H32C)
;
_olex2_diffrn_ambient_temperature_device 'Oxford Cryosystems'
_olex2_exptl_crystal_mounting_method 'The crystal was mounted on a nylon loop with paratone oil'
_olex2_submission_original_sample_id AR310875-1
_olex2_submission_special_instructions 'No special instructions were received'

loop_
_space_group_symop_operation_xyz
'x, y, z'
'-x, -y, z+1/2'
'-x, y, -z+1/2'
'x, -y, -z'
'x+1/2, y+1/2, z'
'-x+1/2, -y+1/2, z+1/2'
'-x+1/2, y+1/2, -z+1/2'
'x+1/2, -y+1/2, -z'

loop_
_atom_site_label
_atom_site_type_symbol
_atom_site_fract_x
_atom_site_fract_y
_atom_site_fract_z
_atom_site_U_iso_or_equiv
_atom_site_adp_type
_atom_site_occupancy
_atom_site_site_symmetry_order
_atom_site_calc_flag
_atom_site_refinement_flags_posn
_atom_site_refinement_flags_adp
_atom_site_refinement_flags_occupancy
_atom_site_disorder_assembly
_atom_site_disorder_group
Br1 Br 1.09967(5) 0.49141(5) 0.67700(2) 0.0593(2) Uani 1 1 d . . . . .
Cl1 Cl -0.36610(13) 0.46827(10) 0.43489(5) 0.0507(5) Uani 1 1 d . . . . .
S1 S 0.19728(13) 0.13727(10) 0.75126(5) 0.0376(4) Uani 1 1 d . . . . .
O1 O 0.2907(3) 0.1677(2) 0.67630(11) 0.0338(9) Uani 1 1 d . . . . .
O2 O -0.0729(3) 0.2332(2) 0.55124(10) 0.0320(10) Uani 1 1 d . . . . .
O3 O 0.5580(3) 0.4132(2) 0.64219(12) 0.0375(11) Uani 1 1 d . . . . .
O4 O 0.6325(3) 0.3241(3) 0.60530(13) 0.0489(12) Uani 1 1 d . . . . .
O5 O 0.2692(3) 0.0735(2) 0.75058(12) 0.0465(11) Uani 1 1 d . . . . .
O6 O 0.1072(3) 0.1376(3) 0.77773(10) 0.0482(12) Uani 1 1 d . . . . .
N1 N 0.1336(4) 0.1467(3) 0.71033(13) 0.0340(13) Uani 1 1 d . . . . .
H1 H 0.060(4) 0.150(3) 0.7119(14) 0.022(15) Uiso 1 1 d . . . . .
N2 N 0.1516(4) 0.2940(3) 0.55698(13) 0.0286(11) Uani 1 1 d . . . . .
C1 C 0.1889(5) 0.1650(3) 0.67734(17) 0.0288(13) Uani 1 1 d . . . . .
C2 C 0.1166(5) 0.1824(3) 0.64450(15) 0.0265(13) Uani 1 1 d . . . . .
C3 C 0.0062(5) 0.1619(3) 0.64251(16) 0.0319(14) Uani 1 1 d . . . . .
H3 H -0.028108 0.135232 0.662528 0.038 Uiso 1 1 calc R . . . .
C4 C -0.0537(5) 0.1809(3) 0.61066(16) 0.0304(14) Uani 1 1 d . . . . .
H4 H -0.129504 0.165997 0.608669 0.036 Uiso 1 1 calc R . . . .
C5 C -0.0058(4) 0.2206(3) 0.58209(15) 0.0275(13) Uani 1 1 d . . . . .
C6 C 0.1046(5) 0.2482(3) 0.58447(15) 0.0237(12) Uani 1 1 d . . . . .
C7 C 0.1647(5) 0.2253(3) 0.61610(16) 0.0272(14) Uani 1 1 d . . . . .
H7 H 0.240722 0.239406 0.618255 0.033 Uiso 1 1 calc R . . . .
C8 C -0.0166(5) 0.2253(3) 0.51578(15) 0.0314(14) Uani 1 1 d . . . . .
H8A H -0.068605 0.203129 0.497267 0.038 Uiso 1 1 calc R . . . .
H8B H 0.046761 0.190025 0.518790 0.038 Uiso 1 1 calc R . . . .
C9 C 0.0268(4) 0.3004(3) 0.50072(17) 0.0277(13) Uani 1 1 d . . . . .
C10 C 0.0789(5) 0.3426(3) 0.53434(15) 0.0297(14) Uani 1 1 d . . . . .
H10A H 0.122608 0.386005 0.524895 0.036 Uiso 1 1 calc R . . . .
H10B H 0.018529 0.362681 0.550441 0.036 Uiso 1 1 calc R . . . .
C11 C 0.1159(5) 0.2811(3) 0.47188(16) 0.0374(15) Uani 1 1 d . . . . .
H11A H 0.186248 0.269446 0.485141 0.045 Uiso 1 1 calc R . . . .
H11B H 0.092819 0.235195 0.458081 0.045 Uiso 1 1 calc R . . . .
C12 C 0.1370(5) 0.3436(4) 0.44401(17) 0.0438(17) Uani 1 1 d . . . . .
H12A H 0.158868 0.390163 0.457468 0.053 Uiso 1 1 calc R . . . .
H12B H 0.198713 0.329195 0.427041 0.053 Uiso 1 1 calc R . . . .
C13 C 0.0330(5) 0.3579(4) 0.42149(17) 0.0423(17) Uani 1 1 d . . . . .
H13A H 0.017745 0.313674 0.405322 0.051 Uiso 1 1 calc R . . . .
H13B H 0.044848 0.402121 0.405004 0.051 Uiso 1 1 calc R . . . .
C14 C -0.0663(5) 0.3722(3) 0.44659(16) 0.0309(14) Uani 1 1 d . . . . .
C15 C -0.0682(4) 0.3474(3) 0.48389(15) 0.0271(14) Uani 1 1 d . . . . .
C16 C -0.1602(4) 0.3645(3) 0.50561(17) 0.0338(14) Uani 1 1 d . . . . .
H16 H -0.160411 0.349780 0.531240 0.041 Uiso 1 1 calc R . . . .
C17 C -0.2522(5) 0.4022(3) 0.49148(17) 0.0352(15) Uani 1 1 d . . . . .
H17 H -0.314920 0.412804 0.506877 0.042 Uiso 1 1 calc R . . . .
C18 C -0.2497(5) 0.4238(3) 0.45428(18) 0.0365(15) Uani 1 1 d . . . . .
C19 C -0.1581(5) 0.4096(3) 0.43218(17) 0.0358(15) Uani 1 1 d . . . . .
H19 H -0.157864 0.425547 0.406741 0.043 Uiso 1 1 calc R . . . .
C20 C 0.2650(4) 0.3221(3) 0.56303(15) 0.0286(14) Uani 1 1 d . . . . .
H20A H 0.294706 0.340554 0.538786 0.034 Uiso 1 1 calc R . . . .
H20B H 0.312484 0.279523 0.571198 0.034 Uiso 1 1 calc R . . . .
C21 C 0.2749(4) 0.3853(3) 0.59185(16) 0.0302(14) Uani 1 1 d . . . . .
H21 H 0.230834 0.373017 0.614875 0.036 Uiso 1 1 calc R . . . .
C22 C 0.3943(5) 0.4118(3) 0.60252(17) 0.0358(15) Uani 1 1 d . . . . .
H22 H 0.445398 0.403147 0.580789 0.043 Uiso 1 1 calc R . . . .
C23 C 0.3516(5) 0.4946(4) 0.60163(19) 0.0454(16) Uani 1 1 d . . . . .
H23A H 0.331957 0.514982 0.626627 0.054 Uiso 1 1 calc R . . . .
H23B H 0.400975 0.529614 0.587823 0.054 Uiso 1 1 calc R . . . .
C24 C 0.2505(5) 0.4672(3) 0.57868(19) 0.0426(16) Uani 1 1 d . . . . .
H24A H 0.258689 0.474580 0.551286 0.051 Uiso 1 1 calc R . . . .
H24B H 0.178347 0.487282 0.587677 0.051 Uiso 1 1 calc R . . . .
C25 C 0.4467(4) 0.3798(4) 0.63785(18) 0.0346(15) Uani 1 1 d . . . . .
H25 H 0.455115 0.323990 0.634715 0.042 Uiso 1 1 calc R . . . .
C26 C 0.3892(5) 0.3946(4) 0.67404(18) 0.0383(15) Uani 1 1 d . . . . .
H26 H 0.366744 0.444879 0.679325 0.046 Uiso 1 1 calc R . . . .
C27 C 0.3676(5) 0.3424(4) 0.69915(19) 0.0432(17) Uani 1 1 d . . . . .
H27 H 0.390384 0.292392 0.693373 0.052 Uiso 1 1 calc R . . . .
C28 C 0.3098(6) 0.3543(4) 0.73642(17) 0.0464(18) Uani 1 1 d . . . . .
H28A H 0.273406 0.404408 0.736205 0.056 Uiso 1 1 calc R . . . .
H28B H 0.366597 0.354697 0.756543 0.056 Uiso 1 1 calc R . . . .
C29 C 0.2222(5) 0.2945(4) 0.74576(18) 0.0407(17) Uani 1 1 d . . . . .
H29 H 0.179335 0.284246 0.722242 0.049 Uiso 1 1 calc R . . . .
C30 C 0.2803(5) 0.2206(4) 0.75695(17) 0.0379(16) Uani 1 1 d . . . . .
H30 H 0.346078 0.214953 0.739985 0.046 Uiso 1 1 calc R . . . .
C31 C 0.1396(6) 0.3229(4) 0.77489(19) 0.0545(19) Uani 1 1 d . . . . .
H31A H 0.085158 0.283280 0.780405 0.082 Uiso 1 1 calc GR . . . .
H31B H 0.100913 0.367470 0.765104 0.082 Uiso 1 1 calc GR . . . .
H31C H 0.179546 0.336428 0.797910 0.082 Uiso 1 1 calc GR . . . .
C32 C 0.3253(6) 0.2182(4) 0.79764(18) 0.058(2) Uani 1 1 d . . . . .
H32A H 0.262676 0.217876 0.815283 0.087 Uiso 1 1 calc GR . . . .
H32B H 0.371680 0.262753 0.802253 0.087 Uiso 1 1 calc GR . . . .
H32C H 0.370015 0.172522 0.801141 0.087 Uiso 1 1 calc GR . . . .
C33 C 0.6426(5) 0.3779(4) 0.62555(17) 0.0333(15) Uani 1 1 d . . . . .
C34 C 0.7525(5) 0.4110(3) 0.63595(16) 0.0295(14) Uani 1 1 d . . . . .
C35 C 0.8478(5) 0.3769(4) 0.62239(16) 0.0342(15) Uani 1 1 d . . . . .
H35 H 0.841570 0.336238 0.605137 0.041 Uiso 1 1 calc R . . . .
C36 C 0.9521(5) 0.4010(4) 0.63359(19) 0.0419(17) Uani 1 1 d . . . . .
H36 H 1.017707 0.377269 0.624475 0.050 Uiso 1 1 calc R . . . .
C37 C 0.9583(4) 0.4604(4) 0.65830(17) 0.0348(15) Uani 1 1 d . . . . .
C38 C 0.8658(4) 0.4961(3) 0.67175(16) 0.0342(14) Uani 1 1 d . . . . .
H38 H 0.872721 0.537372 0.688589 0.041 Uiso 1 1 calc R . . . .
C39 C 0.7620(5) 0.4712(3) 0.66047(16) 0.0353(15) Uani 1 1 d . . . . .
H39 H 0.696840 0.495569 0.669570 0.042 Uiso 1 1 calc R . . . .

loop_
_atom_site_aniso_label
_atom_site_aniso_U_11
_atom_site_aniso_U_22
_atom_site_aniso_U_33
_atom_site_aniso_U_23
_atom_site_aniso_U_13
_atom_site_aniso_U_12
Br1 0.0277(3) 0.0753(5) 0.0750(5) -0.0148(5) -0.0116(3) -0.0046(4)
Cl1 0.0421(9) 0.0487(11) 0.0611(12) 0.0072(9) -0.0188(8) 0.0061(8)
S1 0.0348(9) 0.0530(11) 0.0251(8) 0.0020(8) -0.0046(7) 0.0030(8)
O1 0.031(2) 0.038(2) 0.033(2) -0.001(2) -0.002(2) 0.0066(18)
O2 0.031(2) 0.035(2) 0.030(2) 0.0057(19) -0.0087(18) -0.0035(18)
O3 0.021(2) 0.040(3) 0.052(3) -0.013(2) -0.003(2) -0.0027(19)
O4 0.035(3) 0.054(3) 0.059(3) -0.026(3) -0.003(2) -0.003(2)
O5 0.049(3) 0.051(3) 0.039(3) 0.008(2) -0.008(2) 0.012(2)
O6 0.037(2) 0.080(3) 0.027(2) 0.004(2) -0.001(2) -0.003(3)
N1 0.030(3) 0.048(4) 0.024(3) 0.002(2) -0.005(2) 0.002(3)
N2 0.025(2) 0.029(3) 0.032(3) 0.002(2) -0.005(2) -0.003(2)
C1 0.035(3) 0.022(3) 0.029(3) -0.005(3) -0.002(3) 0.003(3)
C2 0.035(3) 0.022(3) 0.022(3) -0.003(3) -0.001(3) 0.003(3)
C3 0.040(4) 0.030(3) 0.026(3) -0.001(3) -0.001(3) -0.005(3)
C4 0.029(3) 0.031(4) 0.031(4) 0.000(3) -0.004(3) -0.006(3)
C5 0.027(3) 0.024(3) 0.032(3) -0.001(3) -0.006(3) 0.004(3)
C6 0.023(3) 0.021(3) 0.027(3) -0.002(2) -0.001(3) -0.003(3)
C7 0.026(3) 0.025(3) 0.030(3) -0.005(3) -0.003(3) 0.001(3)
C8 0.039(3) 0.028(3) 0.028(3) -0.002(3) -0.006(3) -0.003(3)
C9 0.028(3) 0.028(3) 0.026(3) 0.003(3) -0.002(3) 0.002(2)
C10 0.033(3) 0.025(3) 0.032(3) 0.004(3) 0.000(3) -0.004(3)
C11 0.036(4) 0.042(4) 0.034(4) 0.000(3) -0.003(3) 0.006(3)
C12 0.037(4) 0.057(5) 0.037(4) 0.008(3) 0.006(3) 0.002(3)
C13 0.049(4) 0.044(4) 0.034(4) 0.009(3) 0.006(3) 0.001(3)
C14 0.034(3) 0.027(3) 0.032(4) 0.000(3) -0.004(3) 0.000(3)
C15 0.027(3) 0.024(3) 0.030(3) -0.001(3) -0.002(3) -0.006(3)
C16 0.041(3) 0.034(4) 0.026(3) -0.002(3) -0.002(3) -0.002(3)
C17 0.034(3) 0.030(3) 0.042(4) -0.001(3) 0.002(3) 0.000(3)
C18 0.035(3) 0.030(4) 0.044(4) 0.007(3) -0.011(3) 0.003(3)
C19 0.044(4) 0.033(4) 0.031(4) 0.007(3) -0.005(3) -0.007(3)
C20 0.024(3) 0.030(3) 0.031(3) 0.003(3) -0.002(3) 0.001(3)
C21 0.022(3) 0.030(4) 0.039(4) -0.003(3) 0.000(3) -0.002(3)
C22 0.027(3) 0.035(4) 0.045(4) -0.004(3) 0.000(3) -0.010(3)
C23 0.042(3) 0.032(4) 0.062(4) -0.001(3) -0.002(3) -0.011(4)
C24 0.037(3) 0.034(4) 0.057(4) -0.001(3) -0.009(3) 0.003(3)
C25 0.024(3) 0.034(4) 0.046(4) -0.003(3) 0.002(3) -0.007(3)
C26 0.025(3) 0.041(4) 0.049(4) -0.007(3) -0.006(3) -0.002(3)
C27 0.034(4) 0.043(4) 0.052(5) -0.012(4) -0.004(3) 0.000(3)
C28 0.048(4) 0.052(5) 0.039(4) -0.013(3) -0.005(3) 0.001(4)
C29 0.039(4) 0.051(4) 0.032(4) -0.009(3) -0.003(3) 0.006(3)
C30 0.031(4) 0.054(4) 0.029(4) -0.006(3) -0.004(3) -0.001(3)
C31 0.055(4) 0.063(5) 0.045(4) -0.011(4) 0.004(4) 0.007(4)
C32 0.058(5) 0.074(5) 0.042(5) -0.006(4) -0.019(4) -0.003(4)
C33 0.028(3) 0.035(4) 0.037(4) -0.006(3) -0.004(3) 0.000(3)
C34 0.026(3) 0.032(4) 0.031(4) 0.001(3) -0.004(3) 0.006(3)
C35 0.028(3) 0.041(4) 0.033(4) -0.005(3) 0.001(3) 0.001(3)
C36 0.027(3) 0.054(5) 0.044(4) -0.011(4) 0.001(3) 0.005(3)
C37 0.021(3) 0.045(4) 0.038(4) -0.002(3) -0.006(3) -0.001(3)
C38 0.031(3) 0.030(3) 0.041(4) -0.006(3) -0.007(3) -0.001(3)
C39 0.029(3) 0.032(4) 0.045(4) -0.008(3) 0.000(3) 0.006(3)

loop_
_atom_type_symbol
_atom_type_description
_atom_type_scat_dispersion_real
_atom_type_scat_dispersion_imag
_atom_type_scat_source
C C 0.0033 0.0016 'International Tables Vol C Tables 4.2.6.8 and 6.1.1.4'
H H 0.0000 0.0000 'International Tables Vol C Tables 4.2.6.8 and 6.1.1.4'
Br Br -0.2901 2.4595 'International Tables Vol C Tables 4.2.6.8 and 6.1.1.4'
Cl Cl 0.1484 0.1585 'International Tables Vol C Tables 4.2.6.8 and 6.1.1.4'
N N 0.0061 0.0033 'International Tables Vol C Tables 4.2.6.8 and 6.1.1.4'
O O 0.0106 0.0060 'International Tables Vol C Tables 4.2.6.8 and 6.1.1.4'
S S 0.1246 0.1234 'International Tables Vol C Tables 4.2.6.8 and 6.1.1.4'

loop_
_geom_angle_atom_site_label_1
_geom_angle_atom_site_label_2
_geom_angle_atom_site_label_3
_geom_angle
_geom_angle_site_symmetry_1
_geom_angle_site_symmetry_3
_geom_angle_publ_flag
O5 S1 O6 118.2(3) . . ?
O5 S1 N1 110.2(3) . . ?
O5 S1 C30 108.6(3) . . ?
O6 S1 N1 103.3(3) . . ?
O6 S1 C30 109.9(3) . . ?
N1 S1 C30 105.8(3) . . ?
C5 O2 C8 114.1(4) . . ?
C33 O3 C25 117.2(4) . . ?
S1 N1 H1 114(3) . . ?
C1 N1 S1 123.3(4) . . ?
C1 N1 H1 121(3) . . ?
C6 N2 C10 119.2(4) . . ?
C6 N2 C20 118.1(4) . . ?
C20 N2 C10 115.7(4) . . ?
O1 C1 N1 120.8(5) . . ?
O1 C1 C2 123.4(5) . . ?
N1 C1 C2 115.8(5) . . ?
C3 C2 C1 123.1(5) . . ?
C3 C2 C7 120.4(5) . . ?
C7 C2 C1 116.3(5) . . ?
C2 C3 H3 120.7 . . ?
C2 C3 C4 118.6(5) . . ?
C4 C3 H3 120.7 . . ?
C3 C4 H4 119.4 . . ?
C5 C4 C3 121.2(5) . . ?
C5 C4 H4 119.4 . . ?
O2 C5 C6 122.6(5) . . ?
C4 C5 O2 115.5(5) . . ?
C4 C5 C6 121.9(5) . . ?
N2 C6 C5 122.6(5) . . ?
N2 C6 C7 121.9(5) . . ?
C7 C6 C5 115.5(5) . . ?
C2 C7 C6 122.1(5) . . ?
C2 C7 H7 119.0 . . ?
C6 C7 H7 119.0 . . ?
O2 C8 H8A 109.1 . . ?
O2 C8 H8B 109.1 . . ?
O2 C8 C9 112.6(5) . . ?
H8A C8 H8B 107.8 . . ?
C9 C8 H8A 109.1 . . ?
C9 C8 H8B 109.1 . . ?
C8 C9 C10 106.8(5) . . ?
C8 C9 C15 111.0(4) . . ?
C11 C9 C8 106.3(5) . . ?
C11 C9 C10 110.4(4) . . ?
C11 C9 C15 112.3(5) . . ?
C15 C9 C10 109.9(4) . . ?
N2 C10 C9 112.4(4) . . ?
N2 C10 H10A 109.1 . . ?
N2 C10 H10B 109.1 . . ?
C9 C10 H10A 109.1 . . ?
C9 C10 H10B 109.1 . . ?
H10A C10 H10B 107.9 . . ?
C9 C11 H11A 108.9 . . ?
C9 C11 H11B 108.9 . . ?
H11A C11 H11B 107.7 . . ?
C12 C11 C9 113.4(5) . . ?
C12 C11 H11A 108.9 . . ?
C12 C11 H11B 108.9 . . ?
C11 C12 H12A 109.8 . . ?
C11 C12 H12B 109.8 . . ?
H12A C12 H12B 108.2 . . ?
C13 C12 C11 109.6(5) . . ?
C13 C12 H12A 109.8 . . ?
C13 C12 H12B 109.8 . . ?
C12 C13 H13A 109.3 . . ?
C12 C13 H13B 109.3 . . ?
C12 C13 C14 111.5(5) . . ?
H13A C13 H13B 108.0 . . ?
C14 C13 H13A 109.3 . . ?
C14 C13 H13B 109.3 . . ?
C15 C14 C13 121.4(5) . . ?
C19 C14 C13 119.3(5) . . ?
C19 C14 C15 119.3(5) . . ?
C14 C15 C9 122.0(5) . . ?
C16 C15 C9 119.6(5) . . ?
C16 C15 C14 118.4(5) . . ?
C15 C16 H16 118.7 . . ?
C15 C16 C17 122.6(6) . . ?
C17 C16 H16 118.7 . . ?
C16 C17 H17 121.1 . . ?
C18 C17 C16 117.7(6) . . ?
C18 C17 H17 121.1 . . ?
C17 C18 Cl1 119.2(5) . . ?
C19 C18 Cl1 119.7(5) . . ?
C19 C18 C17 121.1(5) . . ?
C14 C19 H19 119.6 . . ?
C18 C19 C14 120.8(6) . . ?
C18 C19 H19 119.6 . . ?
N2 C20 H20A 108.5 . . ?
N2 C20 H20B 108.5 . . ?
N2 C20 C21 114.9(4) . . ?
H20A C20 H20B 107.5 . . ?
C21 C20 H20A 108.5 . . ?
C21 C20 H20B 108.5 . . ?
C20 C21 H21 110.6 . . ?
C20 C21 C22 117.2(5) . . ?
C20 C21 C24 117.9(5) . . ?
C22 C21 H21 110.6 . . ?
C24 C21 H21 110.6 . . ?
C24 C21 C22 88.0(4) . . ?
C21 C22 H22 109.3 . . ?
C23 C22 C21 88.6(4) . . ?
C23 C22 H22 109.3 . . ?
C25 C22 C21 118.2(5) . . ?
C25 C22 H22 109.3 . . ?
C25 C22 C23 120.4(5) . . ?
C22 C23 H23A 113.9 . . ?
C22 C23 H23B 113.9 . . ?
H23A C23 H23B 111.1 . . ?
C24 C23 C22 88.4(4) . . ?
C24 C23 H23A 113.9 . . ?
C24 C23 H23B 113.9 . . ?
C21 C24 H24A 113.8 . . ?
C21 C24 H24B 113.8 . . ?
C23 C24 C21 89.2(4) . . ?
C23 C24 H24A 113.8 . . ?
C23 C24 H24B 113.8 . . ?
H24A C24 H24B 111.0 . . ?
O3 C25 C22 108.3(5) . . ?
O3 C25 H25 108.6 . . ?
O3 C25 C26 105.0(5) . . ?
C22 C25 H25 108.6 . . ?
C26 C25 C22 117.4(5) . . ?
C26 C25 H25 108.6 . . ?
C25 C26 H26 118.0 . . ?
C27 C26 C25 123.9(6) . . ?
C27 C26 H26 118.0 . . ?
C26 C27 H27 116.9 . . ?
C26 C27 C28 126.2(6) . . ?
C28 C27 H27 116.9 . . ?
C27 C28 H28A 108.7 . . ?
C27 C28 H28B 108.7 . . ?
C27 C28 C29 114.2(5) . . ?
H28A C28 H28B 107.6 . . ?
C29 C28 H28A 108.7 . . ?
C29 C28 H28B 108.7 . . ?
C28 C29 H29 107.3 . . ?
C28 C29 C30 109.6(5) . . ?
C30 C29 H29 107.3 . . ?
C31 C29 C28 111.5(5) . . ?
C31 C29 H29 107.3 . . ?
C31 C29 C30 113.7(5) . . ?
S1 C30 H30 106.7 . . ?
C29 C30 S1 114.9(4) . . ?
C29 C30 H30 106.7 . . ?
C29 C30 C32 115.2(5) . . ?
C32 C30 S1 106.1(5) . . ?
C32 C30 H30 106.7 . . ?
C29 C31 H31A 109.5 . . ?
C29 C31 H31B 109.5 . . ?
C29 C31 H31C 109.5 . . ?
H31A C31 H31B 109.5 . . ?
H31A C31 H31C 109.5 . . ?
H31B C31 H31C 109.5 . . ?
C30 C32 H32A 109.5 . . ?
C30 C32 H32B 109.5 . . ?
C30 C32 H32C 109.5 . . ?
H32A C32 H32B 109.5 . . ?
H32A C32 H32C 109.5 . . ?
H32B C32 H32C 109.5 . . ?
O3 C33 C34 112.3(5) . . ?
O4 C33 O3 124.3(5) . . ?
O4 C33 C34 123.4(6) . . ?
C35 C34 C33 118.3(5) . . ?
C35 C34 C39 119.4(5) . . ?
C39 C34 C33 122.2(5) . . ?
C34 C35 H35 119.6 . . ?
C34 C35 C36 120.9(6) . . ?
C36 C35 H35 119.6 . . ?
C35 C36 H36 121.0 . . ?
C37 C36 C35 118.1(6) . . ?
C37 C36 H36 121.0 . . ?
C36 C37 Br1 119.5(5) . . ?
C38 C37 Br1 117.9(4) . . ?
C38 C37 C36 122.5(5) . . ?
C37 C38 H38 120.5 . . ?
C37 C38 C39 118.9(5) . . ?
C39 C38 H38 120.5 . . ?
C34 C39 H39 119.9 . . ?
C38 C39 C34 120.2(5) . . ?
C38 C39 H39 119.9 . . ?

loop_
_geom_bond_atom_site_label_1
_geom_bond_atom_site_label_2
_geom_bond_distance
_geom_bond_site_symmetry_2
_geom_bond_publ_flag
Br1 C37 1.905(5) . ?
Cl1 C18 1.746(6) . ?
S1 O5 1.424(4) . ?
S1 O6 1.435(4) . ?
S1 N1 1.655(5) . ?
S1 C30 1.794(6) . ?
O1 C1 1.224(6) . ?
O2 C5 1.382(6) . ?
O2 C8 1.440(6) . ?
O3 C25 1.469(6) . ?
O3 C33 1.332(7) . ?
O4 C33 1.202(7) . ?
N1 H1 0.89(5) . ?
N1 C1 1.388(7) . ?
N2 C6 1.392(7) . ?
N2 C10 1.469(7) . ?
N2 C20 1.466(7) . ?
C1 C2 1.490(8) . ?
C2 C3 1.376(8) . ?
C2 C7 1.391(7) . ?
C3 H3 0.9500 . ?
C3 C4 1.385(8) . ?
C4 H4 0.9500 . ?
C4 C5 1.366(7) . ?
C5 C6 1.415(7) . ?
C6 C7 1.398(8) . ?
C7 H7 0.9500 . ?
C8 H8A 0.9900 . ?
C8 H8B 0.9900 . ?
C8 C9 1.527(7) . ?
C9 C10 1.545(8) . ?
C9 C11 1.522(8) . ?
C9 C15 1.535(7) . ?
C10 H10A 0.9900 . ?
C10 H10B 0.9900 . ?
C11 H11A 0.9900 . ?
C11 H11B 0.9900 . ?
C11 C12 1.510(8) . ?
C12 H12A 0.9900 . ?
C12 H12B 0.9900 . ?
C12 C13 1.505(8) . ?
C13 H13A 0.9900 . ?
C13 H13B 0.9900 . ?
C13 C14 1.512(8) . ?
C14 C15 1.401(7) . ?
C14 C19 1.384(8) . ?
C15 C16 1.383(7) . ?
C16 H16 0.9500 . ?
C16 C17 1.386(7) . ?
C17 H17 0.9500 . ?
C17 C18 1.381(8) . ?
C18 C19 1.376(8) . ?
C19 H19 0.9500 . ?
C20 H20A 0.9900 . ?
C20 H20B 0.9900 . ?
C20 C21 1.524(8) . ?
C21 H21 1.0000 . ?
C21 C22 1.555(7) . ?
C21 C24 1.553(8) . ?
C22 H22 1.0000 . ?
C22 C23 1.555(8) . ?
C22 C25 1.518(8) . ?
C23 H23A 0.9900 . ?
C23 H23B 0.9900 . ?
C23 C24 1.542(8) . ?
C24 H24A 0.9900 . ?
C24 H24B 0.9900 . ?
C25 H25 1.0000 . ?
C25 C26 1.487(8) . ?
C26 H26 0.9500 . ?
C26 C27 1.314(8) . ?
C27 H27 0.9500 . ?
C27 C28 1.513(8) . ?
C28 H28A 0.9900 . ?
C28 H28B 0.9900 . ?
C28 C29 1.530(9) . ?
C29 H29 1.0000 . ?
C29 C30 1.536(8) . ?
C29 C31 1.522(8) . ?
C30 H30 1.0000 . ?
C30 C32 1.548(8) . ?
C31 H31A 0.9800 . ?
C31 H31B 0.9800 . ?
C31 H31C 0.9800 . ?
C32 H32A 0.9800 . ?
C32 H32B 0.9800 . ?
C32 H32C 0.9800 . ?
C33 C34 1.492(8) . ?
C34 C35 1.381(7) . ?
C34 C39 1.385(8) . ?
C35 H35 0.9500 . ?
C35 C36 1.383(8) . ?
C36 H36 0.9500 . ?
C36 C37 1.374(8) . ?
C37 C38 1.365(7) . ?
C38 H38 0.9500 . ?
C38 C39 1.382(7) . ?
C39 H39 0.9500 . ?
